data_2214641
loop_
_publ_author_name
'Kishbaugh, Tara L. S. '
'Gribble, Gordon W.'
'Jasinski, Jerry P.'

_publ_section_title
;
 2-Isopropyl-4-(phenylsulfonyl)-1,2,3,4-tetrahydropyrrolo[3,4-<i>b</i>]indole
;
_journal_coeditor_code FL2136
_journal_issue 8
_journal_name_full 'Acta Crystallographica Section E'
_journal_page_first o3408
_journal_page_last o3408
_journal_paper_doi 10.1107/S1600536807032400
_journal_volume 63
_journal_year 2007
_chemical_formula_iupac 'C19 H19 N2 O2 S'
_chemical_formula_moiety 'C19 H19 N2 O2 S'
_chemical_formula_sum 'C19 H19 N2 O2 S'
_chemical_formula_weight 339.42
_chemical_name_systematic
;
2-Isopropyl-4-(phenylsulfonyl)-1,2,3,4-tetrahydropyrrolo[3,4-b]indole
;
_space_group_IT_number 2
_symmetry_cell_setting triclinic
_symmetry_space_group_name_Hall '-P 1'
_symmetry_space_group_name_H-M 'P -1'
_atom_sites_solution_hydrogens geom
_atom_sites_solution_primary direct
_atom_sites_solution_secondary difmap
_cell_angle_alpha 70.801(19)
_cell_angle_beta 98.54(2)
_cell_angle_gamma 108.88(2)
_cell_formula_units_Z 2
_cell_length_a 8.196(2)
_cell_length_b 9.559(3)
_cell_length_c 12.359(2)
_cell_measurement_reflns_used 20
_cell_measurement_temperature 296
_cell_measurement_theta_max 9.14
_cell_measurement_theta_min 6.38
_cell_volume 864.3(4)
_computing_cell_refinement
;
MSC/AFC Diffractometer Control Software
;
_computing_data_collection
;
MSC/AFC Diffractometer Control Software (Molecular Structure Corporation,
1994)
;
_computing_data_reduction 'CrystalStructure (Rigaku/MSC, 2005)'
_computing_molecular_graphics 'ORTEP-3 (Farrugia, 1997)'
_computing_publication_material CrystalStructure
_computing_structure_refinement 'SHELXL97 (Sheldrick, 1997)'
_computing_structure_solution 'SIR92 (Altomare <i>et al.</i>,  1994)'
_diffrn_ambient_temperature 296
_diffrn_measured_fraction_theta_full 1.000
_diffrn_measured_fraction_theta_max 1.000
_diffrn_measurement_device_type 'Rigaku AFC-6S'
_diffrn_measurement_method \w/2\q
_diffrn_radiation_monochromator graphite
_diffrn_radiation_source 'normal-focus sealed tube'
_diffrn_radiation_type MoK\a
_diffrn_radiation_wavelength 0.71069
_diffrn_reflns_av_sigmaI/netI 0.1217
_diffrn_reflns_limit_h_max 10
_diffrn_reflns_limit_h_min -10
_diffrn_reflns_limit_k_max 12
_diffrn_reflns_limit_k_min 0
_diffrn_reflns_limit_l_max 16
_diffrn_reflns_limit_l_min -15
_diffrn_reflns_number 3977
_diffrn_reflns_theta_full 26.30
_diffrn_reflns_theta_max 27.50
_diffrn_reflns_theta_min 1.75
_diffrn_standards_decay_% 0
_diffrn_standards_interval_count 150
_diffrn_standards_number 3
_exptl_absorpt_coefficient_mu 0.201
_exptl_absorpt_correction_T_max 0.9610
_exptl_absorpt_correction_T_min 0.9241
_exptl_absorpt_correction_type psi-scan
_exptl_absorpt_process_details '(North <i>et al.</i>,  1968)'
_exptl_crystal_colour colorless
_exptl_crystal_density_diffrn 1.304
_exptl_crystal_density_method 'not measured'
_exptl_crystal_description prism
_exptl_crystal_F_000 358
_exptl_crystal_size_max 0.40
_exptl_crystal_size_mid 0.30
_exptl_crystal_size_min 0.20
_refine_diff_density_max 0.419
_refine_diff_density_min -0.372
_refine_ls_extinction_method none
_refine_ls_goodness_of_fit_ref 1.011
_refine_ls_hydrogen_treatment constr
_refine_ls_matrix_type full
_refine_ls_number_parameters 227
_refine_ls_number_reflns 3977
_refine_ls_number_restraints 0
_refine_ls_restrained_S_all 1.011
_refine_ls_R_factor_all 0.1785
_refine_ls_R_factor_gt 0.0538
_refine_ls_shift/su_max 0.000
_refine_ls_shift/su_mean 0.000
_refine_ls_structure_factor_coef Fsqd
_refine_ls_weighting_details 'calc w=1/[\s^2^(Fo^2^)+(0.0843P)^2^+0.1181P] where P=(Fo^2^+2Fc^2^)/3'
_refine_ls_weighting_scheme calc
_refine_ls_wR_factor_gt 0.1400
_refine_ls_wR_factor_ref 0.1847
_reflns_number_gt 1720
_reflns_number_total 3977
_reflns_threshold_expression >2sigma(I)
_cod_data_source_file fl2136.cif
_cod_data_source_block I
_cod_original_cell_volume 864.2(4)
_cod_database_code 2214641
_cod_database_fobs_code 2214641

loop_
_symmetry_equiv_pos_as_xyz
'x, y, z'
'-x, -y, -z'

loop_
_atom_site_type_symbol
_atom_site_label
_atom_site_fract_x
_atom_site_fract_y
_atom_site_fract_z
_atom_site_U_iso_or_equiv
_atom_site_adp_type
_atom_site_calc_flag
_atom_site_refinement_flags
_atom_site_occupancy
S S1 0.81739(12) 0.75976(11) 0.83788(8) 0.0434(3) Uani d . 1
O O1 0.8348(3) 0.6439(3) 0.7955(2) 0.0561(7) Uani d . 1
O O2 0.9307(3) 0.8042(3) 0.9280(2) 0.0596(7) Uani d . 1
N N1 0.8420(4) 0.9168(3) 0.7251(2) 0.0412(7) Uani d . 1
N N2A 0.7365(11) 0.8952(11) 0.4282(8) 0.063(2) Uani d P 0.60
N N2B 0.6592(11) 0.8685(15) 0.4443(11) 0.033(2) Uani d P 0.40
C C1 0.7554(4) 0.7990(4) 0.5483(3) 0.0451(9) Uani d . 1
H H1A 0.6776 0.6989 0.5859 0.049 Uiso d . 1
H H1B 0.8539 0.7684 0.5482 0.055 Uiso d . 1
C C2 0.7259(5) 1.0457(4) 0.4256(3) 0.0502(9) Uani d . 1
H H2A 0.7037 1.1286 0.3588 0.060 Uiso calc R 1
H H2B 0.8407 1.1291 0.3666 0.060 Uiso d R 1
C C3 0.7756(4) 1.0509(4) 0.5453(3) 0.0417(8) Uani d . 1
C C4 0.8172(4) 1.1538(4) 0.6144(3) 0.0429(8) Uani d . 1
C C5 0.8286(5) 1.3103(4) 0.5912(4) 0.0578(10) Uani d . 1
H H5 0.8076 1.3702 0.5173 0.069 Uiso calc R 1
C C6 0.8719(5) 1.3728(5) 0.6813(4) 0.0631(11) Uani d . 1
H H6 0.8796 1.4763 0.6677 0.076 Uiso calc R 1
C C7 0.9043(5) 1.2846(5) 0.7919(4) 0.0583(11) Uani d . 1
H H7 0.9314 1.3305 0.8505 0.070 Uiso calc R 1
C C8 0.8975(5) 1.1326(5) 0.8172(3) 0.0512(9) Uani d . 1
H H8 0.9208 1.0748 0.8913 0.061 Uiso calc R 1
C C9 0.8541(4) 1.0679(4) 0.7267(3) 0.0405(8) Uani d . 1
C C10 0.7886(4) 0.9137(4) 0.6119(3) 0.0392(8) Uani d . 1
C C11 0.6027(4) 0.7119(4) 0.8750(3) 0.0393(8) Uani d . 1
C C12 0.4712(5) 0.6450(5) 0.8095(4) 0.0611(11) Uani d . 1
H H12 0.4946 0.6227 0.7467 0.073 Uiso calc R 1
C C13 0.3034(6) 0.6111(5) 0.8375(4) 0.0744(13) Uani d . 1
H H13 0.2128 0.5676 0.7923 0.089 Uiso calc R 1
C C14 0.2692(6) 0.6406(5) 0.9308(4) 0.0683(13) Uani d . 1
H H14 0.1555 0.6172 0.9493 0.082 Uiso calc R 1
C C15 0.4016(6) 0.7045(6) 0.9973(4) 0.0770(13) Uani d . 1
H H15 0.3780 0.7225 1.0621 0.092 Uiso calc R 1
C C16 0.5692(5) 0.7421(5) 0.9689(3) 0.0603(11) Uani d . 1
H H16 0.6594 0.7879 1.0131 0.072 Uiso calc R 1
C C17 0.6808(8) 0.8350(5) 0.3439(4) 0.0870(17) Uani d . 1
C C18 0.6535(6) 0.6699(5) 0.3577(4) 0.0730(13) Uani d . 1
H H18A 0.7534 0.6579 0.3342 0.088 Uiso calc R 1
H H18B 0.5543 0.6335 0.3113 0.088 Uiso calc R 1
H H18C 0.6351 0.6108 0.4368 0.088 Uiso calc R 1
C C19 0.6286(7) 0.9265(6) 0.2316(4) 0.0794(14) Uani d . 1
H H19A 0.5112 0.9251 0.2324 0.095 Uiso calc R 1
H H19B 0.6383 0.8830 0.1739 0.095 Uiso calc R 1
H H19C 0.7022 1.0314 0.2149 0.095 Uiso calc R 1

loop_
_atom_site_aniso_label
_atom_site_aniso_U_11
_atom_site_aniso_U_22
_atom_site_aniso_U_33
_atom_site_aniso_U_12
_atom_site_aniso_U_13
_atom_site_aniso_U_23
S1 0.0455(5) 0.0454(5) 0.0412(5) 0.0190(4) 0.0019(4) -0.0101(4)
O1 0.0730(18) 0.0496(15) 0.0576(16) 0.0339(13) 0.0099(13) -0.0127(13)
O2 0.0509(16) 0.0796(19) 0.0472(15) 0.0239(14) -0.0116(12) -0.0188(14)
N1 0.0462(17) 0.0377(16) 0.0416(16) 0.0109(13) 0.0040(13) -0.0151(13)
N2A 0.099(7) 0.047(5) 0.045(5) 0.030(6) -0.017(5) -0.019(4)
N2B 0.020(4) 0.039(5) 0.039(5) 0.005(4) 0.011(4) -0.012(4)
C1 0.052(2) 0.040(2) 0.047(2) 0.0133(17) 0.0038(17) -0.0165(17)
C2 0.063(2) 0.040(2) 0.046(2) 0.0191(18) -0.0077(18) -0.0122(17)
C3 0.045(2) 0.040(2) 0.044(2) 0.0174(16) -0.0030(15) -0.0160(16)
C4 0.0395(19) 0.040(2) 0.055(2) 0.0141(15) 0.0028(16) -0.0195(17)
C5 0.056(2) 0.045(2) 0.077(3) 0.0178(19) 0.002(2) -0.022(2)
C6 0.062(3) 0.045(2) 0.093(3) 0.016(2) 0.008(2) -0.034(2)
C7 0.056(2) 0.056(3) 0.073(3) 0.003(2) 0.010(2) -0.042(2)
C8 0.045(2) 0.057(3) 0.055(2) 0.0053(17) 0.0106(17) -0.0275(19)
C9 0.0345(18) 0.038(2) 0.050(2) 0.0071(15) 0.0051(15) -0.0177(16)
C10 0.0411(19) 0.0396(19) 0.0396(19) 0.0116(15) 0.0025(15) -0.0152(16)
C11 0.0395(19) 0.0364(18) 0.0380(18) 0.0127(15) 0.0036(15) -0.0038(15)
C12 0.053(2) 0.059(3) 0.064(3) 0.001(2) 0.007(2) -0.023(2)
C13 0.051(3) 0.069(3) 0.081(3) 0.000(2) -0.003(2) -0.015(3)
C14 0.049(3) 0.065(3) 0.079(3) 0.023(2) 0.022(2) 0.008(2)
C15 0.064(3) 0.094(4) 0.079(3) 0.026(3) 0.019(3) -0.023(3)
C16 0.051(2) 0.076(3) 0.055(2) 0.012(2) 0.0058(19) -0.026(2)
C17 0.157(5) 0.065(3) 0.049(3) 0.040(3) -0.008(3) -0.028(2)
C18 0.094(3) 0.070(3) 0.069(3) 0.028(3) -0.002(3) -0.040(2)
C19 0.096(4) 0.089(3) 0.057(3) 0.030(3) -0.020(3) -0.034(3)

loop_
_atom_type_symbol
_atom_type_description
_atom_type_scat_dispersion_real
_atom_type_scat_dispersion_imag
_atom_type_scat_source
C C 0.0033 0.0016 'International Tables Vol C Tables 4.2.6.8 and 6.1.1.4'
H H 0.0000 0.0000 'International Tables Vol C Tables 4.2.6.8 and 6.1.1.4'
O O 0.0106 0.0060 'International Tables Vol C Tables 4.2.6.8 and 6.1.1.4'
N N 0.0061 0.0033 'International Tables Vol C Tables 4.2.6.8 and 6.1.1.4'
S S 0.1246 0.1234 'International Tables Vol C Tables 4.2.6.8 and 6.1.1.4'

loop_
_geom_angle_atom_site_label_1
_geom_angle_atom_site_label_2
_geom_angle_atom_site_label_3
_geom_angle
O1 S1 O2 120.78(17)
O1 S1 N1 104.87(15)
O2 S1 N1 107.01(16)
O1 S1 C11 109.32(16)
O2 S1 C11 108.96(16)
N1 S1 C11 104.66(15)
C10 N1 C9 105.9(3)
C10 N1 S1 124.0(2)
C9 N1 S1 126.0(2)
C17 N2A C2 123.9(7)
C17 N2A C1 122.3(7)
C2 N2A C1 110.3(6)
C17 N2B C1 114.5(8)
C17 N2B C2 110.1(8)
C1 N2B C2 105.6(8)
N2B C1 C10 101.1(6)
N2A C1 C10 101.7(4)
N2A C1 H1A 126.4
C10 C1 H1A 113.4
N2B C1 H1B 124.9
C10 C1 H1B 112.4
N2A C2 C3 103.9(4)
C3 C2 N2B 101.2(6)
N2A C2 H2A 127.9
C3 C2 H2A 127.9
C3 C2 H2B 108.7
N2B C2 H2B 123.2
C10 C3 C4 108.2(3)
C10 C3 C2 109.8(3)
C4 C3 C2 142.0(3)
C5 C4 C9 119.3(3)
C5 C4 C3 133.8(4)
C9 C4 C3 106.8(3)
C6 C5 C4 118.0(4)
C6 C5 H5 121.0
C4 C5 H5 121.0
C5 C6 C7 121.5(4)
C5 C6 H6 119.2
C7 C6 H6 119.2
C8 C7 C6 122.0(4)
C8 C7 H7 119.0
C6 C7 H7 119.0
C7 C8 C9 117.0(4)
C7 C8 H8 121.5
C9 C8 H8 121.5
C8 C9 C4 122.0(3)
C8 C9 N1 130.1(3)
C4 C9 N1 107.8(3)
C3 C10 N1 111.1(3)
C3 C10 C1 113.0(3)
N1 C10 C1 135.7(3)
C12 C11 C16 120.7(4)
C12 C11 S1 119.5(3)
C16 C11 S1 119.8(3)
C11 C12 C13 119.2(4)
C11 C12 H12 120.4
C13 C12 H12 120.4
C14 C13 C12 120.4(4)
C14 C13 H13 119.8
C12 C13 H13 119.8
C13 C14 C15 120.0(4)
C13 C14 H14 120.0
C15 C14 H14 120.0
C14 C15 C16 120.1(4)
C14 C15 H15 119.9
C16 C15 H15 119.9
C11 C16 C15 119.5(4)
C11 C16 H16 120.2
C15 C16 H16 120.2
N2A C17 C19 121.2(6)
N2B C17 C19 119.2(7)
N2A C17 C18 122.7(6)
N2B C17 C18 115.3(6)
C19 C17 C18 115.9(4)
C17 C18 H18A 109.5
C17 C18 H18B 109.5
H18A C18 H18B 109.5
C17 C18 H18C 109.5
H18A C18 H18C 109.5
H18B C18 H18C 109.5
C17 C19 H19A 109.5
C17 C19 H19B 109.5
H19A C19 H19B 109.5
C17 C19 H19C 109.5
H19A C19 H19C 109.5
H19B C19 H19C 109.5

loop_
_geom_bond_atom_site_label_1
_geom_bond_atom_site_label_2
_geom_bond_distance
S1 O1 1.424(3)
S1 O2 1.425(3)
S1 N1 1.658(3)
S1 C11 1.760(3)
N1 C10 1.410(4)
N1 C9 1.421(4)
N2A N2B 0.637(10)
N2A C17 1.307(10)
N2A C2 1.459(10)
N2A C1 1.483(10)
N2B C17 1.427(13)
N2B C1 1.480(14)
N2B C2 1.551(13)
C1 C10 1.485(5)
C1 H1A 0.9687
C1 H1B 0.9437
C2 C3 1.488(5)
C2 H2A 0.9800
C2 H2B 1.1780
C3 C10 1.328(5)
C3 C4 1.436(5)
C4 C5 1.402(5)
C4 C9 1.406(5)
C5 C6 1.381(6)
C5 H5 0.9300
C6 C7 1.388(6)
C6 H6 0.9300
C7 C8 1.366(5)
C7 H7 0.9300
C8 C9 1.399(5)
C8 H8 0.9300
C11 C12 1.364(5)
C11 C16 1.369(5)
C12 C13 1.377(6)
C12 H12 0.9300
C13 C14 1.360(6)
C13 H13 0.9300
C14 C15 1.365(6)
C14 H14 0.9300
C15 C16 1.371(6)
C15 H15 0.9300
C16 H16 0.9300
C17 C19 1.463(6)
C17 C18 1.475(6)
C18 H18A 0.9600
C18 H18B 0.9600
C18 H18C 0.9600
C19 H19A 0.9600
C19 H19B 0.9600
C19 H19C 0.9600
